data_4078987
loop_
_publ_author_name
'Wang, Lingfang'
'Liu, Dongtao'
'Cui, Dongmei'

_publ_section_title
;
 NNN-Tridentate Pyrrolyl Rare-Earth Metal Complexes: Structure and
 Catalysis on Specific Selective Living Polymerization of Isoprene
;
_journal_issue 17
_journal_name_full Organometallics
_journal_page_first 6014
_journal_paper_doi 10.1021/om300049h
_journal_volume 31
_journal_year 2012
_chemical_formula_sum 'C26 H52 Cl0 Li0 Lu N3 O Si2'
_chemical_formula_weight 653.86
_chemical_name_systematic
; 
 ? 
;
_space_group_IT_number 14
_symmetry_cell_setting monoclinic
_symmetry_space_group_name_Hall '-P 2yn'
_symmetry_space_group_name_H-M 'P 1 21/n 1'
_atom_sites_solution_hydrogens geom
_atom_sites_solution_primary direct
_atom_sites_solution_secondary difmap
_audit_creation_method SHELXL-97
_cell_angle_alpha 90.00
_cell_angle_beta 109.8550(10)
_cell_angle_gamma 90.00
_cell_formula_units_Z 4
_cell_length_a 17.3390(10)
_cell_length_b 10.3224(6)
_cell_length_c 18.2415(10)
_cell_measurement_temperature 293(2)
_cell_volume 3070.8(3)
_computing_structure_refinement 'SHELXL-97 (Sheldrick, 1997)'
_computing_structure_solution 'SHELXS-97 (Sheldrick, 1990)'
_diffrn_ambient_temperature 293(2)
_diffrn_measured_fraction_theta_full 0.995
_diffrn_measured_fraction_theta_max 0.995
_diffrn_radiation_monochromator graphite
_diffrn_radiation_source 'fine-focus sealed tube'
_diffrn_radiation_type MoK\a
_diffrn_radiation_wavelength 0.71073
_diffrn_reflns_av_R_equivalents 0.0316
_diffrn_reflns_av_sigmaI/netI 0.0325
_diffrn_reflns_limit_h_max 21
_diffrn_reflns_limit_h_min -21
_diffrn_reflns_limit_k_max 12
_diffrn_reflns_limit_k_min -11
_diffrn_reflns_limit_l_max 20
_diffrn_reflns_limit_l_min -22
_diffrn_reflns_number 19005
_diffrn_reflns_theta_full 26.02
_diffrn_reflns_theta_max 26.02
_diffrn_reflns_theta_min 1.99
_exptl_absorpt_coefficient_mu 3.314
_exptl_absorpt_correction_T_max 0.7119
_exptl_absorpt_correction_T_min 0.6027
_exptl_absorpt_correction_type multi-scan
_exptl_crystal_density_diffrn 1.414
_exptl_crystal_density_method 'not measured'
_exptl_crystal_F_000 1344
_exptl_crystal_size_max 0.17
_exptl_crystal_size_mid 0.13
_exptl_crystal_size_min 0.11
_refine_diff_density_max 1.367
_refine_diff_density_min -0.501
_refine_diff_density_rms 0.093
_refine_ls_extinction_method none
_refine_ls_goodness_of_fit_ref 1.042
_refine_ls_hydrogen_treatment constr
_refine_ls_matrix_type full
_refine_ls_number_parameters 304
_refine_ls_number_reflns 6015
_refine_ls_number_restraints 0
_refine_ls_restrained_S_all 1.042
_refine_ls_R_factor_all 0.0339
_refine_ls_R_factor_gt 0.0250
_refine_ls_shift/su_max 0.002
_refine_ls_shift/su_mean 0.000
_refine_ls_structure_factor_coef Fsqd
_refine_ls_weighting_details 'calc w=1/[\s^2^(Fo^2^)+(0.0316P)^2^+0.0000P] where P=(Fo^2^+2Fc^2^)/3'
_refine_ls_weighting_scheme calc
_refine_ls_wR_factor_gt 0.0560
_refine_ls_wR_factor_ref 0.0592
_reflns_number_gt 5090
_reflns_number_total 6015
_reflns_threshold_expression >2sigma(I)
_cod_data_source_file om300049h_si_002.cif
_cod_data_source_block complex1c
_cod_depositor_comments
;
The following automatic conversions were performed:

'_symmetry_cell_setting' value 'Monoclinic' changed to 'monoclinic'
according to the built-in table from CIF Core dictionary named
'cif_core.dic' version 2.4.1 from 2010-06-29.

Automatic conversion script
Id: cif_fix_values 1715 2011-07-08 13:25:40Z adriana 
;
_cod_original_sg_symbol_H-M P21/n
_cod_database_code 4078987

loop_
_symmetry_equiv_pos_as_xyz
'x, y, z'
'-x+1/2, y+1/2, -z+1/2'
'-x, -y, -z'
'x-1/2, -y-1/2, z-1/2'

loop_
_atom_site_label
_atom_site_type_symbol
_atom_site_fract_x
_atom_site_fract_y
_atom_site_fract_z
_atom_site_U_iso_or_equiv
_atom_site_adp_type
_atom_site_occupancy
_atom_site_symmetry_multiplicity
_atom_site_calc_flag
_atom_site_refinement_flags
C1 C 0.4228(2) 0.6601(3) 0.66161(19) 0.0336(8) Uani 1 1 d .
H6A H 0.3965 0.6955 0.6964 0.040 Uiso 1 1 calc R
H6B H 0.4530 0.5829 0.6853 0.040 Uiso 1 1 calc R
C2 C 0.3592(2) 0.6283(4) 0.5821(2) 0.0455(10) Uani 1 1 d .
H7A H 0.3795 0.5631 0.5550 0.055 Uiso 1 1 calc R
H7B H 0.3083 0.5983 0.5874 0.055 Uiso 1 1 calc R
C3 C 0.3476(3) 0.7576(4) 0.5402(2) 0.0608(12) Uani 1 1 d .
H8A H 0.3410 0.7449 0.4857 0.073 Uiso 1 1 calc R
H8B H 0.2992 0.8012 0.5433 0.073 Uiso 1 1 calc R
C4 C 0.4234(2) 0.8372(3) 0.58010(19) 0.0340(8) Uani 1 1 d .
H9A H 0.4510 0.8587 0.5435 0.041 Uiso 1 1 calc R
H9B H 0.4086 0.9171 0.6000 0.041 Uiso 1 1 calc R
C5 C 0.5419(2) 0.6897(3) 0.61929(19) 0.0328(8) Uani 1 1 d .
H5A H 0.5697 0.6231 0.6563 0.039 Uiso 1 1 calc R
H5B H 0.5156 0.6493 0.5690 0.039 Uiso 1 1 calc R
C6 C 0.60157(19) 0.7888(3) 0.61353(18) 0.0288(7) Uani 1 1 d .
C7 C 0.6361(2) 0.8153(4) 0.5572(2) 0.0369(8) Uani 1 1 d .
H3 H 0.6311 0.7663 0.5131 0.044 Uiso 1 1 calc R
C8 C 0.6806(2) 0.9323(3) 0.5801(2) 0.0365(8) Uani 1 1 d .
H2 H 0.7107 0.9753 0.5540 0.044 Uiso 1 1 calc R
C9 C 0.67051(19) 0.9698(3) 0.6485(2) 0.0299(7) Uani 1 1 d .
C10 C 0.6917(2) 1.0902(3) 0.6965(2) 0.0323(8) Uani 1 1 d .
H10A H 0.7042 1.1599 0.6666 0.039 Uiso 1 1 calc R
H10B H 0.7394 1.0754 0.7426 0.039 Uiso 1 1 calc R
C11 C 0.5506(2) 1.1703(3) 0.64935(19) 0.0323(8) Uani 1 1 d .
H11A H 0.4983 1.1548 0.6563 0.039 Uiso 1 1 calc R
H11B H 0.5514 1.1236 0.6035 0.039 Uiso 1 1 calc R
C12 C 0.5626(3) 1.3158(4) 0.6397(2) 0.0487(10) Uani 1 1 d .
H12A H 0.5804 1.3315 0.5955 0.058 Uiso 1 1 calc R
H12B H 0.5118 1.3625 0.6318 0.058 Uiso 1 1 calc R
C13 C 0.6284(3) 1.3586(3) 0.7154(2) 0.0482(10) Uani 1 1 d .
H13A H 0.6796 1.3771 0.7071 0.058 Uiso 1 1 calc R
H13B H 0.6111 1.4351 0.7366 0.058 Uiso 1 1 calc R
C14 C 0.6376(2) 1.2430(3) 0.7697(2) 0.0370(8) Uani 1 1 d .
H14A H 0.6929 1.2389 0.8069 0.044 Uiso 1 1 calc R
H14B H 0.5996 1.2500 0.7981 0.044 Uiso 1 1 calc R
C15 C 0.42309(18) 0.9790(3) 0.75505(19) 0.0294(7) Uani 1 1 d .
H15A H 0.3894 0.9089 0.7255 0.035 Uiso 1 1 calc R
H15B H 0.4278 0.9616 0.8087 0.035 Uiso 1 1 calc R
C16 C 0.2844(3) 1.1063(4) 0.6258(2) 0.0589(13) Uani 1 1 d .
H16A H 0.3189 1.1092 0.5943 0.088 Uiso 1 1 calc R
H16B H 0.2476 1.1787 0.6133 0.088 Uiso 1 1 calc R
H16C H 0.2535 1.0272 0.6157 0.088 Uiso 1 1 calc R
C17 C 0.3979(3) 1.2799(4) 0.7506(3) 0.0646(13) Uani 1 1 d .
H17A H 0.4310 1.2868 0.8046 0.097 Uiso 1 1 calc R
H17B H 0.3556 1.3446 0.7381 0.097 Uiso 1 1 calc R
H17C H 0.4316 1.2926 0.7189 0.097 Uiso 1 1 calc R
C18 C 0.2785(2) 1.1103(4) 0.7893(2) 0.0512(11) Uani 1 1 d .
H18A H 0.2473 1.0315 0.7787 0.077 Uiso 1 1 calc R
H18B H 0.2420 1.1831 0.7752 0.077 Uiso 1 1 calc R
H18C H 0.3101 1.1148 0.8439 0.077 Uiso 1 1 calc R
C19 C 0.60132(19) 0.7275(3) 0.83323(18) 0.0266(7) Uani 1 1 d .
H19A H 0.6026 0.6600 0.7966 0.032 Uiso 1 1 calc R
H19B H 0.6582 0.7454 0.8635 0.032 Uiso 1 1 calc R
C20 C 0.5938(2) 0.4767(3) 0.9252(2) 0.0429(9) Uani 1 1 d .
H20A H 0.5828 0.4288 0.8776 0.064 Uiso 1 1 calc R
H20B H 0.5646 0.4380 0.9559 0.064 Uiso 1 1 calc R
H20C H 0.6515 0.4751 0.9539 0.064 Uiso 1 1 calc R
C21 C 0.4447(2) 0.6389(4) 0.8654(2) 0.0386(9) Uani 1 1 d .
H21A H 0.4222 0.7239 0.8510 0.058 Uiso 1 1 calc R
H21B H 0.4264 0.6050 0.9057 0.058 Uiso 1 1 calc R
H21C H 0.4268 0.5830 0.8208 0.058 Uiso 1 1 calc R
C22 C 0.5901(2) 0.7366(4) 0.9975(2) 0.0451(9) Uani 1 1 d .
H22A H 0.6488 0.7422 1.0188 0.068 Uiso 1 1 calc R
H22B H 0.5701 0.6905 1.0332 0.068 Uiso 1 1 calc R
H22C H 0.5671 0.8222 0.9895 0.068 Uiso 1 1 calc R
C23 C 0.69587(19) 1.0227(3) 0.9207(2) 0.0351(8) Uani 1 1 d .
H23A H 0.7279 1.0405 0.8873 0.042 Uiso 1 1 calc R
H23B H 0.7123 0.9394 0.9457 0.042 Uiso 1 1 calc R
C24 C 0.7071(2) 1.1286(3) 0.9806(2) 0.0383(9) Uani 1 1 d .
H24A H 0.7113 1.2130 0.9588 0.046 Uiso 1 1 calc R
H24B H 0.7554 1.1136 1.0260 0.046 Uiso 1 1 calc R
C25 C 0.6295(2) 1.1175(4) 1.0006(2) 0.0424(9) Uani 1 1 d .
H25A H 0.6172 1.1983 1.0215 0.051 Uiso 1 1 calc R
H25B H 0.6339 1.0488 1.0381 0.051 Uiso 1 1 calc R
C26 C 0.5651(2) 1.0862(3) 0.9228(2) 0.0367(8) Uani 1 1 d .
H26A H 0.5241 1.0281 0.9296 0.044 Uiso 1 1 calc R
H26B H 0.5380 1.1646 0.8975 0.044 Uiso 1 1 calc R
Lu1 Lu 0.555263(7) 0.914776(12) 0.755649(7) 0.02068(5) Uani 1 1 d .
N1 N 0.47878(16) 0.7573(3) 0.64606(14) 0.0272(6) Uani 1 1 d .
N2 N 0.62219(16) 0.8824(2) 0.66996(15) 0.0270(6) Uani 1 1 d .
N3 N 0.61931(16) 1.1257(2) 0.71960(15) 0.0256(6) Uani 1 1 d .
O1 O 0.60865(13) 1.0244(2) 0.87623(12) 0.0286(5) Uani 1 1 d .
Si1 Si 0.55917(5) 0.64832(9) 0.90205(5) 0.02542(19) Uani 1 1 d .
Si2 Si 0.34948(6) 1.11351(9) 0.73115(6) 0.0320(2) Uani 1 1 d .

loop_
_atom_site_aniso_label
_atom_site_aniso_U_11
_atom_site_aniso_U_22
_atom_site_aniso_U_33
_atom_site_aniso_U_23
_atom_site_aniso_U_13
_atom_site_aniso_U_12
C1 0.038(2) 0.0291(19) 0.0351(19) -0.0045(15) 0.0139(16) -0.0127(15)
C2 0.044(2) 0.050(2) 0.040(2) -0.0116(18) 0.0112(18) -0.0210(19)
C3 0.042(2) 0.069(3) 0.055(3) 0.011(2) -0.005(2) -0.020(2)
C4 0.037(2) 0.034(2) 0.0283(18) 0.0011(15) 0.0082(15) 0.0018(16)
C5 0.044(2) 0.0281(18) 0.0280(18) -0.0035(14) 0.0144(16) 0.0003(16)
C6 0.0305(18) 0.0271(18) 0.0292(17) -0.0016(14) 0.0105(14) 0.0049(14)
C7 0.038(2) 0.046(2) 0.0316(19) 0.0000(16) 0.0179(16) 0.0070(17)
C8 0.0323(19) 0.043(2) 0.043(2) 0.0089(17) 0.0249(17) 0.0047(16)
C9 0.0251(17) 0.0276(18) 0.040(2) 0.0068(15) 0.0145(15) 0.0045(14)
C10 0.0255(17) 0.0304(18) 0.041(2) 0.0059(15) 0.0110(15) -0.0036(14)
C11 0.0284(18) 0.0306(19) 0.0355(19) 0.0033(15) 0.0076(15) 0.0042(15)
C12 0.055(3) 0.033(2) 0.050(2) 0.0126(18) 0.007(2) -0.0010(19)
C13 0.069(3) 0.0232(19) 0.048(2) 0.0044(17) 0.014(2) -0.0045(19)
C14 0.050(2) 0.0222(17) 0.037(2) -0.0020(15) 0.0124(17) -0.0037(16)
C15 0.0229(16) 0.0307(19) 0.0341(19) 0.0003(15) 0.0091(14) 0.0018(14)
C16 0.054(3) 0.083(3) 0.038(2) 0.016(2) 0.014(2) 0.034(2)
C17 0.050(3) 0.037(2) 0.114(4) -0.002(2) 0.038(3) 0.008(2)
C18 0.038(2) 0.070(3) 0.049(2) -0.005(2) 0.0193(19) 0.011(2)
C19 0.0278(17) 0.0236(17) 0.0294(17) -0.0023(13) 0.0112(14) 0.0012(13)
C20 0.048(2) 0.035(2) 0.050(2) 0.0096(18) 0.0225(19) 0.0055(18)
C21 0.033(2) 0.048(2) 0.037(2) 0.0086(17) 0.0155(16) 0.0011(17)
C22 0.051(2) 0.050(2) 0.037(2) -0.0076(18) 0.0178(18) -0.014(2)
C23 0.0279(18) 0.035(2) 0.036(2) -0.0028(16) 0.0024(15) 0.0035(15)
C24 0.039(2) 0.0309(18) 0.035(2) -0.0020(16) 0.0001(16) -0.0025(16)
C25 0.052(2) 0.038(2) 0.034(2) -0.0072(16) 0.0097(18) -0.0044(18)
C26 0.041(2) 0.039(2) 0.0320(19) -0.0088(16) 0.0144(16) 0.0005(16)
Lu1 0.01975(8) 0.01971(8) 0.02262(8) 0.00071(5) 0.00726(5) 0.00063(5)
N1 0.0320(14) 0.0253(14) 0.0251(14) -0.0011(11) 0.0110(11) -0.0057(12)
N2 0.0324(15) 0.0240(14) 0.0283(15) 0.0013(11) 0.0150(12) 0.0015(11)
N3 0.0268(14) 0.0225(14) 0.0278(15) 0.0010(11) 0.0095(12) 0.0006(11)
O1 0.0269(12) 0.0294(12) 0.0267(12) -0.0028(10) 0.0053(10) 0.0032(10)
Si1 0.0267(5) 0.0254(5) 0.0244(5) 0.0015(4) 0.0091(4) 0.0000(4)
Si2 0.0238(5) 0.0371(5) 0.0357(5) 0.0031(4) 0.0107(4) 0.0069(4)

loop_
_atom_type_symbol
_atom_type_description
_atom_type_scat_dispersion_real
_atom_type_scat_dispersion_imag
_atom_type_scat_source
C C 0.0033 0.0016 'International Tables Vol C Tables 4.2.6.8 and 6.1.1.4'
H H 0.0000 0.0000 'International Tables Vol C Tables 4.2.6.8 and 6.1.1.4'
Li Li -0.0003 0.0001 'International Tables Vol C Tables 4.2.6.8 and 6.1.1.4'
N N 0.0061 0.0033 'International Tables Vol C Tables 4.2.6.8 and 6.1.1.4'
O O 0.0106 0.0060 'International Tables Vol C Tables 4.2.6.8 and 6.1.1.4'
Si Si 0.0817 0.0704 'International Tables Vol C Tables 4.2.6.8 and 6.1.1.4'
Cl Cl 0.1484 0.1585 'International Tables Vol C Tables 4.2.6.8 and 6.1.1.4'
Lu Lu -0.4720 5.8584 'International Tables Vol C Tables 4.2.6.8 and 6.1.1.4'

loop_
_geom_angle_atom_site_label_1
_geom_angle_atom_site_label_2
_geom_angle_atom_site_label_3
_geom_angle
N1 C1 C2 105.7(3)
C3 C2 C1 102.6(3)
C4 C3 C2 106.9(3)
N1 C4 C3 107.5(3)
C6 C5 N1 107.7(3)
N2 C6 C7 110.6(3)
N2 C6 C5 116.4(3)
C7 C6 C5 132.7(3)
C6 C7 C8 106.2(3)
C9 C8 C7 106.5(3)
C8 C9 N2 110.6(3)
C8 C9 C10 133.3(3)
N2 C9 C10 115.6(3)
C9 C10 N3 107.7(2)
N3 C11 C12 107.5(3)
C13 C12 C11 105.5(3)
C14 C13 C12 104.0(3)
N3 C14 C13 106.6(3)
Si2 C15 Lu1 143.29(18)
Si1 C19 Lu1 129.59(15)
O1 C23 C24 104.4(3)
C23 C24 C25 102.3(3)
C24 C25 C26 102.9(3)
O1 C26 C25 106.0(3)
N2 Lu1 O1 125.58(9)
N2 Lu1 C19 98.29(10)
O1 Lu1 C19 83.61(9)
N2 Lu1 C15 139.05(10)
O1 Lu1 C15 86.75(9)
C19 Lu1 C15 111.00(11)
N2 Lu1 N1 67.66(9)
O1 Lu1 N1 164.22(8)
C19 Lu1 N1 85.91(10)
C15 Lu1 N1 86.03(10)
N2 Lu1 N3 65.81(9)
O1 Lu1 N3 76.77(8)
C19 Lu1 N3 137.77(10)
C15 Lu1 N3 104.85(10)
N1 Lu1 N3 118.69(8)
C1 N1 C4 104.0(2)
C1 N1 C5 109.9(3)
C4 N1 C5 109.3(2)
C1 N1 Lu1 118.43(18)
C4 N1 Lu1 107.21(18)
C5 N1 Lu1 107.72(18)
C6 N2 C9 106.2(3)
C6 N2 Lu1 124.0(2)
C9 N2 Lu1 127.1(2)
C14 N3 C11 102.5(2)
C14 N3 C10 110.3(3)
C11 N3 C10 109.5(2)
C14 N3 Lu1 122.81(19)
C11 N3 Lu1 100.86(18)
C10 N3 Lu1 109.51(17)
C23 O1 C26 109.1(2)
C23 O1 Lu1 121.16(18)
C26 O1 Lu1 129.28(19)
C19 Si1 C21 113.44(15)
C19 Si1 C20 113.72(15)
C21 Si1 C20 104.55(17)
C19 Si1 C22 111.27(16)
C21 Si1 C22 106.90(17)
C20 Si1 C22 106.38(18)
C15 Si2 C16 109.98(17)
C15 Si2 C18 112.85(17)
C16 Si2 C18 107.35(19)
C15 Si2 C17 114.46(17)
C16 Si2 C17 107.7(2)
C18 Si2 C17 104.11(19)

loop_
_geom_bond_atom_site_label_1
_geom_bond_atom_site_label_2
_geom_bond_distance
C1 N1 1.488(4)
C1 C2 1.530(5)
C2 C3 1.517(5)
C3 C4 1.511(5)
C4 N1 1.505(4)
C5 C6 1.484(4)
C5 N1 1.512(4)
C6 N2 1.368(4)
C6 C7 1.381(4)
C7 C8 1.418(5)
C8 C9 1.373(5)
C9 N2 1.375(4)
C9 C10 1.493(4)
C10 N3 1.499(4)
C11 N3 1.496(4)
C11 C12 1.535(5)
C12 C13 1.528(5)
C13 C14 1.523(5)
C14 N3 1.485(4)
C15 Si2 1.836(3)
C15 Lu1 2.382(3)
C16 Si2 1.871(4)
C17 Si2 1.891(4)
C18 Si2 1.878(4)
C19 Si1 1.844(3)
C19 Lu1 2.368(3)
C20 Si1 1.872(4)
C21 Si1 1.869(3)
C22 Si1 1.875(3)
C23 O1 1.453(4)
C23 C24 1.511(5)
C24 C25 1.513(5)
C25 C26 1.514(5)
C26 O1 1.461(4)
Lu1 N2 2.266(3)
Lu1 O1 2.365(2)
Lu1 N1 2.568(3)
Lu1 N3 2.627(3)
